data_7109434
loop_
_publ_author_name
'Di Sun'
'Shuai Yuan'
'Hua Wang'
'Hai-Feng Lu'
'Sheng-Yu Feng'
'Dao-Feng Sun'

_publ_section_title
;
 Luminescence thermochromism of two entangled copper-iodide networks with
 a large temperature-dependent emission shift
;
_journal_name_full Chem.Commun.
_journal_page_first 6152
_journal_paper_doi 10.1039/c3cc42741b
_journal_volume 49
_journal_year 2013
_chemical_formula_sum 'C11 H16 Cu2 I2 N4'
_chemical_formula_weight 585.16
_chemical_name_systematic
;
?
;
_space_group_IT_number 34
_symmetry_cell_setting orthorhombic
_symmetry_space_group_name_Hall 'P 2 -2n'
_symmetry_space_group_name_H-M 'P n n 2'
_atom_sites_solution_hydrogens geom
_atom_sites_solution_primary direct
_atom_sites_solution_secondary difmap
_audit_creation_method SHELXL-97
_cell_angle_alpha 90.00
_cell_angle_beta 90.00
_cell_angle_gamma 90.00
_cell_formula_units_Z 4
_cell_length_a 17.6850(10)
_cell_length_b 9.6255(5)
_cell_length_c 9.8942(6)
_cell_measurement_reflns_used 5559
_cell_measurement_temperature 160(2)
_cell_measurement_theta_max 30.28
_cell_measurement_theta_min 2.36
_cell_volume 1684.26(16)
_computing_structure_refinement 'SHELXL-97 (Sheldrick, 1997)'
_computing_structure_solution 'SHELXS-97 (Sheldrick, 1990)'
_diffrn_ambient_temperature 160(2)
_diffrn_measured_fraction_theta_full 0.990
_diffrn_measured_fraction_theta_max 0.990
_diffrn_radiation_monochromator graphite
_diffrn_radiation_source 'fine-focus sealed tube'
_diffrn_radiation_type MoK\a
_diffrn_radiation_wavelength 0.71073
_diffrn_reflns_av_R_equivalents 0.0186
_diffrn_reflns_av_sigmaI/netI 0.0227
_diffrn_reflns_limit_h_max 20
_diffrn_reflns_limit_h_min -17
_diffrn_reflns_limit_k_max 11
_diffrn_reflns_limit_k_min -11
_diffrn_reflns_limit_l_max 4
_diffrn_reflns_limit_l_min -11
_diffrn_reflns_number 5397
_diffrn_reflns_theta_full 25.00
_diffrn_reflns_theta_max 25.00
_diffrn_reflns_theta_min 2.30
_exptl_absorpt_coefficient_mu 6.183
_exptl_absorpt_correction_T_max 0.3710
_exptl_absorpt_correction_T_min 0.3071
_exptl_absorpt_correction_type multi-scan
_exptl_absorpt_process_details sadabs
_exptl_crystal_density_diffrn 2.308
_exptl_crystal_density_method 'not measured'
_exptl_crystal_F_000 1096
_exptl_crystal_size_max 0.25
_exptl_crystal_size_mid 0.20
_exptl_crystal_size_min 0.20
_refine_diff_density_max 0.548
_refine_diff_density_min -0.701
_refine_diff_density_rms 0.138
_refine_ls_abs_structure_details 'Flack H D (1983), Acta Cryst. A39, 876-881'
_refine_ls_abs_structure_Flack 0.01(3)
_refine_ls_extinction_method none
_refine_ls_goodness_of_fit_ref 1.137
_refine_ls_hydrogen_treatment constr
_refine_ls_matrix_type full
_refine_ls_number_parameters 174
_refine_ls_number_reflns 1989
_refine_ls_number_restraints 1
_refine_ls_restrained_S_all 1.137
_refine_ls_R_factor_all 0.0188
_refine_ls_R_factor_gt 0.0186
_refine_ls_shift/su_max 0.001
_refine_ls_shift/su_mean 0.000
_refine_ls_structure_factor_coef Fsqd
_refine_ls_weighting_details 'calc w=1/[\s^2^(Fo^2^)+(0.0260P)^2^+1.3406P] where P=(Fo^2^+2Fc^2^)/3'
_refine_ls_weighting_scheme calc
_refine_ls_wR_factor_gt 0.0473
_refine_ls_wR_factor_ref 0.0473
_reflns_number_gt 1978
_reflns_number_total 1989
_reflns_threshold_expression >2sigma(I)
_cod_data_source_file c3cc42741b.txt
_cod_data_source_block 1-160k
_cod_original_sg_symbol_H-M 'Pnn2 '
_cod_database_code 7109434

loop_
_symmetry_equiv_pos_as_xyz
'x, y, z'
'-x, -y, z'
'x+1/2, -y+1/2, z+1/2'
'-x+1/2, y+1/2, z+1/2'

loop_
_atom_site_label
_atom_site_type_symbol
_atom_site_fract_x
_atom_site_fract_y
_atom_site_fract_z
_atom_site_U_iso_or_equiv
_atom_site_adp_type
_atom_site_occupancy
_atom_site_symmetry_multiplicity
_atom_site_calc_flag
_atom_site_refinement_flags
Cu1 Cu 0.53275(4) 0.15096(7) 0.74001(7) 0.02304(16) Uani 1 1 d .
Cu2 Cu 0.57178(4) -0.04307(7) 0.92643(8) 0.02341(16) Uani 1 1 d .
I1 I 0.612863(17) -0.08494(3) 0.67081(4) 0.01914(9) Uani 1 1 d .
I2 I 0.54693(2) 0.22149(4) 0.99260(4) 0.02410(10) Uani 1 1 d .
C1 C 0.6086(3) 0.4968(6) 0.7093(6) 0.0261(14) Uani 1 1 d .
H1A H 0.6620 0.5242 0.7065 0.039 Uiso 1 1 calc R
H1B H 0.5992 0.4410 0.7904 0.039 Uiso 1 1 calc R
H1C H 0.5768 0.5801 0.7114 0.039 Uiso 1 1 calc R
C2 C 0.5903(3) 0.4138(5) 0.5877(6) 0.0201(12) Uani 1 1 d .
C3 C 0.5560(4) 0.2434(6) 0.4580(6) 0.0260(14) Uani 1 1 d .
H3 H 0.5379 0.1556 0.4282 0.031 Uiso 1 1 calc R
C4 C 0.5786(3) 0.3477(6) 0.3751(6) 0.0269(13) Uani 1 1 d .
H4 H 0.5799 0.3466 0.2791 0.032 Uiso 1 1 calc R
C5 C 0.6280(3) 0.5908(5) 0.4127(7) 0.0244(12) Uani 1 1 d .
H5A H 0.6162 0.6624 0.4813 0.029 Uiso 1 1 calc R
H5B H 0.6019 0.6168 0.3279 0.029 Uiso 1 1 calc R
C6 C 0.7118(4) 0.5885(7) 0.3884(8) 0.0390(18) Uani 1 1 d .
H6A H 0.7236 0.5157 0.3210 0.047 Uiso 1 1 calc R
H6B H 0.7378 0.5636 0.4737 0.047 Uiso 1 1 calc R
C7 C 0.7424(4) 0.7270(6) 0.3382(7) 0.0338(16) Uani 1 1 d .
H7A H 0.7294 0.7999 0.4048 0.041 Uiso 1 1 calc R
H7B H 0.7982 0.7213 0.3336 0.041 Uiso 1 1 calc R
C8 C 0.7400(4) 0.7032(7) 0.0873(8) 0.0402(17) Uani 1 1 d .
H8 H 0.7780 0.6337 0.0804 0.048 Uiso 1 1 calc R
C9 C 0.7006(4) 0.7589(7) -0.0132(9) 0.0406(16) Uani 1 1 d .
H9 H 0.7053 0.7334 -0.1055 0.049 Uiso 1 1 calc R
C10 C 0.6618(3) 0.8577(6) 0.1683(8) 0.0302(13) Uani 1 1 d .
C11 C 0.6220(5) 0.9499(8) 0.2611(8) 0.049(2) Uani 1 1 d .
H11A H 0.5872 0.8954 0.3171 0.074 Uiso 1 1 calc R
H11B H 0.5933 1.0189 0.2094 0.074 Uiso 1 1 calc R
H11C H 0.6587 0.9973 0.3193 0.074 Uiso 1 1 calc R
N1 N 0.5630(3) 0.2820(4) 0.5901(5) 0.0204(10) Uani 1 1 d .
N2 N 0.5992(3) 0.4560(5) 0.4592(5) 0.0203(10) Uani 1 1 d .
N3 N 0.6515(3) 0.8599(5) 0.0355(6) 0.0313(12) Uani 1 1 d .
N4 N 0.7140(3) 0.7684(5) 0.2069(6) 0.0320(13) Uani 1 1 d .

loop_
_atom_site_aniso_label
_atom_site_aniso_U_11
_atom_site_aniso_U_22
_atom_site_aniso_U_33
_atom_site_aniso_U_23
_atom_site_aniso_U_13
_atom_site_aniso_U_12
Cu1 0.0280(3) 0.0220(3) 0.0191(4) 0.0031(3) 0.0002(3) -0.0033(3)
Cu2 0.0220(4) 0.0287(4) 0.0195(3) 0.0032(3) -0.0023(3) 0.0074(3)
I1 0.02163(17) 0.01642(15) 0.01937(17) -0.00144(16) 0.00317(16) -0.00169(11)
I2 0.0299(2) 0.02423(17) 0.01818(17) -0.00544(16) 0.00132(17) -0.00614(13)
C1 0.038(3) 0.016(2) 0.024(4) 0.004(2) 0.001(3) -0.005(2)
C2 0.021(3) 0.016(3) 0.023(3) 0.000(2) 0.004(2) 0.0030(19)
C3 0.034(3) 0.024(3) 0.020(4) -0.005(2) 0.003(2) -0.005(2)
C4 0.036(3) 0.028(3) 0.017(3) -0.003(3) 0.005(3) 0.002(3)
C5 0.027(3) 0.024(3) 0.021(3) 0.005(2) 0.006(3) 0.000(2)
C6 0.024(3) 0.042(4) 0.051(5) 0.029(3) 0.002(3) 0.008(3)
C7 0.031(3) 0.039(4) 0.031(4) 0.023(3) -0.011(3) -0.006(3)
C8 0.041(4) 0.040(4) 0.039(4) 0.008(3) 0.006(3) 0.014(3)
C9 0.039(4) 0.048(4) 0.034(4) -0.010(4) 0.006(4) 0.013(3)
C10 0.026(3) 0.034(3) 0.031(3) 0.013(3) -0.002(3) -0.002(2)
C11 0.070(5) 0.051(4) 0.027(4) 0.007(3) -0.003(4) 0.022(4)
N1 0.023(2) 0.017(2) 0.022(3) 0.001(2) -0.001(2) -0.0030(17)
N2 0.029(2) 0.017(2) 0.015(3) 0.0026(19) 0.0013(19) -0.0009(18)
N3 0.022(3) 0.040(3) 0.032(3) 0.011(3) -0.002(2) 0.000(2)
N4 0.026(3) 0.040(3) 0.031(3) 0.022(2) -0.012(2) -0.009(2)

loop_
_atom_type_symbol
_atom_type_description
_atom_type_scat_dispersion_real
_atom_type_scat_dispersion_imag
_atom_type_scat_source
C C 0.0033 0.0016 'International Tables Vol C Tables 4.2.6.8 and 6.1.1.4'
H H 0.0000 0.0000 'International Tables Vol C Tables 4.2.6.8 and 6.1.1.4'
N N 0.0061 0.0033 'International Tables Vol C Tables 4.2.6.8 and 6.1.1.4'
Cu Cu 0.3201 1.2651 'International Tables Vol C Tables 4.2.6.8 and 6.1.1.4'
I I -0.4742 1.8119 'International Tables Vol C Tables 4.2.6.8 and 6.1.1.4'

loop_
_geom_angle_atom_site_label_1
_geom_angle_atom_site_label_2
_geom_angle_atom_site_label_3
_geom_angle
_geom_angle_site_symmetry_1
_geom_angle_site_symmetry_3
N1 Cu1 I2 121.14(14) . .
N1 Cu1 Cu2 149.52(14) . .
I2 Cu1 Cu2 60.15(2) . .
N1 Cu1 I1 102.13(14) . 2_655
I2 Cu1 I1 113.03(3) . 2_655
Cu2 Cu1 I1 104.44(3) . 2_655
N1 Cu1 I1 101.28(14) . .
I2 Cu1 I1 113.77(3) . .
Cu2 Cu1 I1 58.16(2) . .
I1 Cu1 I1 103.27(2) 2_655 .
N1 Cu1 Cu2 152.51(14) . 2_655
I2 Cu1 Cu2 61.93(2) . 2_655
Cu2 Cu1 Cu2 57.79(3) . 2_655
I1 Cu1 Cu2 57.31(2) 2_655 2_655
I1 Cu1 Cu2 101.32(3) . 2_655
N3 Cu2 I1 104.42(16) 1_546 .
N3 Cu2 I2 115.37(16) 1_546 .
I1 Cu2 I2 115.02(3) . .
N3 Cu2 Cu2 144.33(15) 1_546 2_655
I1 Cu2 Cu2 107.844(16) . 2_655
I2 Cu2 Cu2 63.04(3) . 2_655
N3 Cu2 Cu1 149.86(15) 1_546 .
I1 Cu2 Cu1 61.83(2) . .
I2 Cu2 Cu1 57.84(2) . .
Cu2 Cu2 Cu1 62.91(3) 2_655 .
N3 Cu2 I2 96.64(15) 1_546 2_655
I1 Cu2 I2 109.58(3) . 2_655
I2 Cu2 I2 113.97(3) . 2_655
Cu2 Cu2 I2 58.39(3) 2_655 2_655
Cu1 Cu2 I2 113.05(3) . 2_655
N3 Cu2 Cu1 130.03(16) 1_546 2_655
I1 Cu2 Cu1 60.00(2) . 2_655
I2 Cu2 Cu1 113.94(3) . 2_655
Cu2 Cu2 Cu1 59.30(3) 2_655 2_655
Cu1 Cu2 Cu1 68.96(3) . 2_655
I2 Cu2 Cu1 55.36(2) 2_655 2_655
Cu2 I1 Cu1 62.68(2) . 2_655
Cu2 I1 Cu1 60.01(2) . .
Cu1 I1 Cu1 69.31(2) 2_655 .
Cu1 I2 Cu2 62.01(2) . .
Cu1 I2 Cu2 62.71(2) . 2_655
Cu2 I2 Cu2 58.57(3) . 2_655
C2 C1 H1A 109.5 . .
C2 C1 H1B 109.5 . .
H1A C1 H1B 109.5 . .
C2 C1 H1C 109.5 . .
H1A C1 H1C 109.5 . .
H1B C1 H1C 109.5 . .
N2 C2 N1 109.9(5) . .
N2 C2 C1 125.5(5) . .
N1 C2 C1 124.6(5) . .
C4 C3 N1 110.6(5) . .
C4 C3 H3 124.7 . .
N1 C3 H3 124.7 . .
C3 C4 N2 105.8(5) . .
C3 C4 H4 127.1 . .
N2 C4 H4 127.1 . .
N2 C5 C6 112.3(5) . .
N2 C5 H5A 109.1 . .
C6 C5 H5A 109.1 . .
N2 C5 H5B 109.1 . .
C6 C5 H5B 109.1 . .
H5A C5 H5B 107.9 . .
C5 C6 C7 113.0(5) . .
C5 C6 H6A 109.0 . .
C7 C6 H6A 109.0 . .
C5 C6 H6B 109.0 . .
C7 C6 H6B 109.0 . .
H6A C6 H6B 107.8 . .
N4 C7 C6 114.2(5) . .
N4 C7 H7A 108.7 . .
C6 C7 H7A 108.7 . .
N4 C7 H7B 108.7 . .
C6 C7 H7B 108.7 . .
H7A C7 H7B 107.6 . .
C9 C8 N4 106.0(6) . .
C9 C8 H8 127.0 . .
N4 C8 H8 127.0 . .
C8 C9 N3 110.6(7) . .
C8 C9 H9 124.7 . .
N3 C9 H9 124.7 . .
N4 C10 N3 113.2(6) . .
N4 C10 C11 123.6(7) . .
N3 C10 C11 123.2(6) . .
C10 C11 H11A 109.5 . .
C10 C11 H11B 109.5 . .
H11A C11 H11B 109.5 . .
C10 C11 H11C 109.5 . .
H11A C11 H11C 109.5 . .
H11B C11 H11C 109.5 . .
C2 N1 C3 105.6(5) . .
C2 N1 Cu1 133.7(4) . .
C3 N1 Cu1 120.7(4) . .
C2 N2 C4 108.1(5) . .
C2 N2 C5 127.2(5) . .
C4 N2 C5 124.7(5) . .
C10 N3 C9 104.3(6) . .
C10 N3 Cu2 129.6(5) . 1_564
C9 N3 Cu2 125.3(5) . 1_564
C10 N4 C8 106.0(6) . .
C10 N4 C7 133.0(7) . .
C8 N4 C7 120.9(5) . .

loop_
_geom_bond_atom_site_label_1
_geom_bond_atom_site_label_2
_geom_bond_distance
_geom_bond_site_symmetry_2
Cu1 N1 2.019(5) .
Cu1 I2 2.6018(8) .
Cu1 Cu2 2.7142(10) .
Cu1 I1 2.7393(7) 2_655
Cu1 I1 2.7626(7) .
Cu1 Cu2 2.8103(10) 2_655
Cu2 N3 2.006(5) 1_546
Cu2 I1 2.6621(9) .
Cu2 I2 2.6658(8) .
Cu2 Cu2 2.6709(13) 2_655
Cu2 I2 2.7902(8) 2_655
Cu2 Cu1 2.8103(10) 2_655
I1 Cu1 2.7393(7) 2_655
I2 Cu2 2.7902(8) 2_655
C1 C2 1.480(8) .
C1 H1A 0.9800 .
C1 H1B 0.9800 .
C1 H1C 0.9800 .
C2 N2 1.344(8) .
C2 N1 1.358(7) .
C3 C4 1.357(9) .
C3 N1 1.364(8) .
C3 H3 0.9500 .
C4 N2 1.383(8) .
C4 H4 0.9500 .
C5 N2 1.467(7) .
C5 C6 1.502(9) .
C5 H5A 0.9900 .
C5 H5B 0.9900 .
C6 C7 1.522(8) .
C6 H6A 0.9900 .
C6 H6B 0.9900 .
C7 N4 1.449(8) .
C7 H7A 0.9900 .
C7 H7B 0.9900 .
C8 C9 1.327(11) .
C8 N4 1.417(9) .
C8 H8 0.9500 .
C9 N3 1.390(8) .
C9 H9 0.9500 .
C10 N4 1.317(8) .
C10 N3 1.327(10) .
C10 C11 1.458(10) .
C11 H11A 0.9800 .
C11 H11B 0.9800 .
C11 H11C 0.9800 .
N3 Cu2 2.006(5) 1_564
